data_2000643
loop_
_publ_author_name
'Reibenspies, J. H.'

_publ_contact_author
;
       Dr. Joseph H. Reibenspies
       Department of Chemistry
       Texas A & M University
       College Station, Texas 77845
       U.S.A.
;
_publ_section_title
;
 Structure of 1,4,7,10-tetraazacyclododecane trihydrate
;
_journal_issue 9
_journal_name_full 'Acta Crystallographica Section C'
_journal_page_first 1717
_journal_page_last 1718
_journal_paper_doi 10.1107/S0108270192006723
_journal_volume 48
_journal_year 1992
_chemical_formula_moiety 'C8 H20 N4, 3(H2 O)'
_chemical_formula_sum 'C8 H26 N4 O3'
_chemical_formula_weight 226.3
_chemical_name_common cyclen
_chemical_name_systematic
;
1,4,7,10-tetrazacyclododecane
;
_space_group_IT_number 68
_symmetry_cell_setting orthorhombic
_symmetry_space_group_name_Hall '-C 2a 2ac'
_symmetry_space_group_name_H-M 'C c c a :2'
_cell_angle_alpha 90
_cell_angle_beta 90
_cell_angle_gamma 90
_cell_formula_units_Z 8
_cell_length_a 16.636(4)
_cell_length_b 16.873(3)
_cell_length_c 8.881(2)
_cell_measurement_reflns_used 25
_cell_measurement_temperature 296
_cell_measurement_theta_max 27.53
_cell_measurement_theta_min 9.19
_cell_volume 2492.9(9)
_computing_data_collection 'Siemens P3VAX version 3.4'
_computing_data_reduction 'REFRED (Reibenspies, 1992)'
_computing_publication_material 'SHELXTL-PLUS '
_computing_structure_refinement SHELXTL-PLUS
_computing_structure_solution 'SHELXTL-PLUS (Sheldrick, 1990)'
_diffrn_ambient_temperature 296
_diffrn_measurement_device 'Siemens R3m/V diffractometer'
_diffrn_measurement_method \q/2\q
_diffrn_radiation_monochromator graphite
_diffrn_radiation_source 'X-ray tube'
_diffrn_radiation_type 'Mo K\a'
_diffrn_radiation_wavelength 0.71073
_diffrn_reflns_av_R_equivalents 0
_diffrn_reflns_av_sigmaI/netI 0.04
_diffrn_reflns_number 1273
_diffrn_reflns_theta_max 25
_diffrn_reflns_theta_min 2.5
_diffrn_standards_decay_% 5
_diffrn_standards_interval_time 97
_diffrn_standards_number 3
_exptl_absorpt_coefficient_mu 0.086
_exptl_absorpt_correction_type none
_exptl_crystal_colour colourless
_exptl_crystal_density_diffrn 1.206
_exptl_crystal_description parallelepiped
_exptl_crystal_F_000 1008
_exptl_crystal_size_max 0.26
_exptl_crystal_size_mid 0.24
_exptl_crystal_size_min 0.19
_refine_diff_density_max 0.24
_refine_diff_density_min -0.27
_refine_ls_extinction_coef 0.0004(2)
_refine_ls_extinction_method 'Larsen (1967)'
_refine_ls_goodness_of_fit_all 1.302
_refine_ls_goodness_of_fit_obs 1.452
_refine_ls_matrix_type full
_refine_ls_number_constraints 6
_refine_ls_number_parameters 71
_refine_ls_number_reflns 814
_refine_ls_number_restraints 0
_refine_ls_R_factor_all 0.0715
_refine_ls_R_factor_obs 0.0520
_refine_ls_shift/esd_max 0.0021
_refine_ls_shift/esd_mean 0.0003
_refine_ls_structure_factor_coef F
_refine_ls_weighting_details 'w = 1/[\s^2^(F)+0.0005F^2^]'
_refine_ls_weighting_scheme calc
_refine_ls_wR_factor_all 0.0622
_refine_ls_wR_factor_obs 0.0586
_reflns_number_observed 814
_reflns_number_total 1270
_reflns_observed_criterion refln_observed_if_F_>_2.5_\s(F)
_cod_data_source_file st1013.cif
_cod_data_source_block cyclen
_cod_depositor_comments
;
The following automatic conversions were performed:

'_refine_ls_weighting_scheme' value 'calc w =
1/[\s^2^(F)+0.0005F^2^]' was changed to 'calc'. New tag
'_refine_ls_weighting_details' was created. The value of the new tag
was set to 'w = 1/[\s^2^(F)+0.0005F^2^]'.

Automatic conversion script
Id: cif_fix_values 3143 2015-03-26 13:38:13Z robertas 
;
_cod_original_cell_volume 2492.9(8)
_cod_original_sg_symbol_Hall '-C 2b 2ac'
_cod_original_sg_symbol_H-M 'C c c a'
_cod_database_code 2000643

loop_
_symmetry_equiv_pos_as_xyz
'    +x,     +y,     +z'
' 1/2+x,  1/2+y,     +z'
'    -x,     -y,     -z'
' 1/2-x,  1/2-y,     -z'
' 1/2-x,     -y,     +z'
'   1-x,  1/2-y,     +z'
'-1/2+x,     +y,     -z'
'    +x,  1/2+y,     -z'
'    -x,     +y,  1/2-z'
' 1/2-x,  1/2+y,  1/2-z'
'    +x,     -y, -1/2+z'
' 1/2+x,  1/2-y, -1/2+z'
' 1/2+x,     -y,  1/2-z'
'   1+x,  1/2-y,  1/2-z'
'-1/2-x,     +y, -1/2+z'
'    -x,  1/2+y, -1/2+z'

loop_
_atom_site_aniso_label
_atom_site_aniso_U_11
_atom_site_aniso_U_22
_atom_site_aniso_U_33
_atom_site_aniso_U_12
_atom_site_aniso_U_13
_atom_site_aniso_U_23
O(1) .045(2) .061(2) .043(2) 0 .004(2) 0
O(2) .067(2) .048(2) .060(2) -.016(2) 0 0
O(3) .0350(10) .0410(10) .046(2) 0 0 -.0040(10)
N(1) .0390(10) .0360(10) .0320(10) -.0040(10) -.0020(10) -.0010(10)
N(2) .0350(10) .0350(10) .0310(10) .0000(10) -.0020(10) -.0010(10)
C(1) .0370(10) .0370(10) .0340(10) .0040(10) .0020(10) .0000(10)
C(2) .0340(10) .039(2) .044(2) .0010(10) .0040(10) .0010(10)
C(3) .037(2) .039(2) .037(2) .0030(10) -.0010(10) .0060(10)
C(4) .040(2) .0340(10) .041(2) .0020(10) -.0030(10) .0010(10)

loop_
_atom_site_label
_atom_site_fract_x
_atom_site_fract_y
_atom_site_fract_z
_atom_site_U_iso_or_equiv
_atom_site_thermal_displace_type
_atom_site_calc_flag
_atom_site_calc_attached_atom
_atom_site_refinement_flags
O(1) .5000 .2500 -.0269(3) .0490(10) Uani ? ? S
O(2) .5000 .1484(2) .2500 .0580(10) Uani ? ? S
O(3) .12680(10) .2500 .2500 .0410(10) Uani ? ? S
N(1) .37020(10) .02300(10) .1368(2) .0360(10) Uani ? ? .
N(2) .22200(10) .12400(10) .1367(2) .0340(10) Uani ? ? .
C(1) .3335(2) -.1024(2) .0152(3) .0360(10) Uani ? ? .
C(2) .4010(2) -.0513(2) .0753(3) .0390(10) Uani ? ? .
C(3) .3534(2) .0826(2) .0211(3) .0380(10) Uani ? ? .
C(4) .3014(2) .1491(2) .0840(3) .0380(10) Uani ? ? .
H(1O1) .5423 .2474 -.0874 .080 Uiso d ? RT
H(1O2) .4848 .1902 .1728 .080 Uiso d ? RT
H(1O3) .1640 .2039 .2259 .080 Uiso d ? RT
H(1) .4026 .0499 .1996 .080 Uiso d ? RT
H(2) .2279 .0799 .1927 .080 Uiso d ? RT
H(1A) .3546 -.1500 -.0293 .080 Uiso calc C(1) RT
H(1B) .3051 -.0733 -.0613 .080 Uiso calc C(1) RT
H(2A) .4277 -.0802 .1540 .080 Uiso calc C(2) RT
H(2B) .4396 -.0415 -.0032 .080 Uiso calc C(2) RT
H(3A) .3226 .0573 -.0569 .080 Uiso calc C(3) RT
H(3B) .4021 .1025 -.0234 .080 Uiso calc C(3) RT
H(4A) .3291 .1716 .1688 .080 Uiso calc C(4) RT
H(4B) .2950 .1896 .0088 .080 Uiso calc C(4) RT

loop_
_atom_type_symbol
_atom_type_scat_dispersion_real
_atom_type_scat_dispersion_imag
_atom_type_scat_source
C 0.017 0.009 International_Tables_Vol_IV_Table_2.2B
H 0 0 International_Tables_Vol_IV_Table_2.2B
N 0.029 0.018 International_Tables_Vol_IV_Table_2.2B
O 0.047 0.032 International_Tables_Vol_IV_Table_2.2B

loop_
_geom_angle_atom_site_label_1
_geom_angle_atom_site_label_2
_geom_angle_atom_site_label_3
_geom_angle_site_symmetry_1
_geom_angle_site_symmetry_2
_geom_angle_site_symmetry_3
_geom_angle
_geom_angle_publ_flag
H(1O1) O(1) H(1O1) . . 6_555 105.0(10) ?
H(1O2) O(2) H(1O2) . . 9_655 92.0(10) ?
H(1O3) O(3) H(1O3) . . 14_455 105.0(10) ?
H(1) N(1) C(2) . . . 117.0(10) ?
H(1) N(1) C(3) . . . 101.0(10) ?
C(2) N(1) C(3) . . . 113.2(2) yes
H(2) N(2) C(4) . . . 108.0(10) ?
H(2) N(2) C(1) . . 5_555 106.0(10) ?
C(4) N(2) C(1) . . 5_555 113.9(2) yes
H(1A) C(1) H(1B) . . . 108.0(10) ?
H(1A) C(1) C(2) . . . 110.0(10) ?
H(1B) C(1) C(2) . . . 109.0(10) ?
H(1A) C(1) N(2) . . 5_555 109.0(10) ?
H(1B) C(1) N(2) . . 5_555 109.0(10) ?
C(2) C(1) N(2) . . 5_555 110.5(2) yes
N(1) C(2) C(1) . . . 111.1(2) yes
N(1) C(2) H(2A) . . . 109.0(10) ?
C(1) C(2) H(2A) . . . 108.0(10) ?
N(1) C(2) H(2B) . . . 111.0(10) ?
C(1) C(2) H(2B) . . . 109.0(10) ?
H(2A) C(2) H(2B) . . . 108.0(10) ?
N(1) C(3) H(3A) . . . 108.0(10) ?
N(1) C(3) H(3B) . . . 112.0(10) ?
H(3A) C(3) H(3B) . . . 108.0(10) ?
N(1) C(3) C(4) . . . 110.9(2) yes
H(3A) C(3) C(4) . . . 107.0(10) ?
H(3B) C(3) C(4) . . . 112.0(10) ?
N(2) C(4) C(3) . . . 114.7(2) yes
N(2) C(4) H(4A) . . . 107.0(10) ?
C(3) C(4) H(4A) . . . 109.0(10) ?
N(2) C(4) H(4B) . . . 109.0(10) ?
C(3) C(4) H(4B) . . . 109.0(10) ?
H(4A) C(4) H(4B) . . . 108.0(10) ?

loop_
_geom_bond_atom_site_label_1
_geom_bond_atom_site_label_2
_geom_bond_site_symmetry_1
_geom_bond_site_symmetry_2
_geom_bond_distance
_geom_bond_publ_flag
O(1) H(1O1) . . 0.886 ?
O(1) H(1O1) . 6_555 0.886 ?
O(2) H(1O2) . . 1.016 ?
O(2) H(1O2) . 9_655 1.016 ?
O(3) H(1O3) . . 1.017 ?
O(3) H(1O3) . 14_455 1.017 ?
N(1) H(1) . . 0.900 ?
N(1) C(2) . . 1.460(3) yes
N(1) C(3) . . 1.465(3) yes
N(2) H(2) . . 0.900 ?
N(2) C(4) . . 1.464(3) yes
N(2) C(1) . 5_555 1.466(3) yes
C(1) H(1A) . . 0.961 ?
C(1) H(1B) . . 0.961 ?
C(1) C(2) . . 1.513(4) yes
C(3) C(4) . . 1.523(4) yes
C(1) N(2) . 5_555 1.466(3) yes
C(2) H(2A) . . 0.961 ?
C(2) H(2B) . . 0.962 ?
C(3) H(3A) . . 0.962 ?
C(3) H(3B) . . 0.962 ?
C(4) H(4A) . . 0.961 ?
C(4) H(4B) . . 0.961 ?
